data_7235462
loop_
_publ_author_name
'Zhu, Xiaofei'
'Wang, Ning'
'Xie, Xiaoyan'
'Hou, Ruibin'
'Zhou, Defeng'
'Li, Yafeng'
'Hu, Jun'
'Li, Xinyuan'
'Liu, He'
'Nie, Wang'

_publ_section_title
;
 A series of interdigitated Cd(ii) coordination polymers based on
 4,6-dibenzoylisophthalic acid and flexible triazole ligands
;
_journal_issue 30
_journal_name_full 'RSC Adv.'
_journal_page_first 15816
_journal_paper_doi 10.1039/C4RA00246F
_journal_volume 4
_journal_year 2014
_chemical_formula_moiety 'C34 H24 Cd N6 O6'
_chemical_formula_sum 'C34 H24 Cd N6 O6'
_chemical_formula_weight 725.00
_space_group_IT_number 14
_space_group_name_Hall '-P 2ybc'
_space_group_name_H-M_alt 'P 1 21/c 1'
_symmetry_cell_setting monoclinic
_symmetry_space_group_name_Hall '-P 2ybc'
_symmetry_space_group_name_H-M 'P 1 21/c 1'
_atom_sites_solution_hydrogens geom
_atom_sites_solution_primary direct
_atom_sites_solution_secondary difmap
_audit_creation_method SHELXL-97
_cell_angle_alpha 90.00
_cell_angle_beta 114.070(17)
_cell_angle_gamma 90.00
_cell_formula_units_Z 4
_cell_length_a 15.402(5)
_cell_length_b 10.522(3)
_cell_length_c 20.877(5)
_cell_measurement_reflns_used 5559
_cell_measurement_temperature 293(2)
_cell_measurement_theta_max 27.4816
_cell_measurement_theta_min 2.1368
_cell_volume 3089.1(16)
_computing_structure_refinement 'SHELXL-97 (Sheldrick, 1997)'
_computing_structure_solution 'SHELXS-97 (Sheldrick, 1990)'
_diffrn_ambient_temperature 293(2)
_diffrn_measured_fraction_theta_full 0.993
_diffrn_measured_fraction_theta_max 0.993
_diffrn_radiation_monochromator graphite
_diffrn_radiation_source 'fine-focus sealed tube'
_diffrn_radiation_type MoK\a
_diffrn_radiation_wavelength 0.71073
_diffrn_reflns_av_R_equivalents 0.0678
_diffrn_reflns_av_sigmaI/netI 0.0672
_diffrn_reflns_limit_h_max 19
_diffrn_reflns_limit_h_min -19
_diffrn_reflns_limit_k_max 13
_diffrn_reflns_limit_k_min -13
_diffrn_reflns_limit_l_max 27
_diffrn_reflns_limit_l_min -27
_diffrn_reflns_number 23818
_diffrn_reflns_theta_full 27.48
_diffrn_reflns_theta_max 27.48
_diffrn_reflns_theta_min 2.03
_exptl_absorpt_coefficient_mu 0.764
_exptl_absorpt_correction_T_max 1.0000
_exptl_absorpt_correction_T_min 0.8884
_exptl_absorpt_correction_type multi-scan
_exptl_absorpt_process_details SADABS
_exptl_crystal_colour Colorless
_exptl_crystal_density_diffrn 1.559
_exptl_crystal_density_method 'not measured'
_exptl_crystal_description Prism
_exptl_crystal_F_000 1464
_exptl_crystal_size_max 0.2500
_exptl_crystal_size_mid 0.2100
_exptl_crystal_size_min 0.1800
_refine_diff_density_max 0.719
_refine_diff_density_min -1.009
_refine_diff_density_rms 0.206
_refine_ls_extinction_method none
_refine_ls_goodness_of_fit_ref 1.068
_refine_ls_hydrogen_treatment constr
_refine_ls_matrix_type full
_refine_ls_number_parameters 424
_refine_ls_number_reflns 7033
_refine_ls_number_restraints 0
_refine_ls_restrained_S_all 1.068
_refine_ls_R_factor_all 0.0949
_refine_ls_R_factor_gt 0.0596
_refine_ls_shift/su_max 0.001
_refine_ls_shift/su_mean 0.000
_refine_ls_structure_factor_coef Fsqd
_refine_ls_weighting_details 'calc w=1/[\s^2^(Fo^2^)+(0.1030P)^2^+0.0000P] where P=(Fo^2^+2Fc^2^)/3'
_refine_ls_weighting_scheme calc
_refine_ls_wR_factor_gt 0.1498
_refine_ls_wR_factor_ref 0.1902
_reflns_number_gt 4967
_reflns_number_total 7033
_reflns_threshold_expression >2sigma(I)
_cod_data_source_file c4ra00246f2.cif
_cod_data_source_block 3
_cod_depositor_comments
;
The following automatic conversions were performed:

data item '_exptl_absorpt_correction_type' value 'Multi-scan' was
changed to 'multi-scan' in accordance with the
/home/saulius/struct/COD-crude-data/automatic-downloads/DataCite-retrospective/RSC/depositions/lib/dictionaries/cif_core.dic
dictionary named 'cif_core.dic' version 2.4.2 last updated on
2011-04-26.

data item '_symmetry_cell_setting' value 'Monoclinic' was changed to
'monoclinic' in accordance with the
/home/saulius/struct/COD-crude-data/automatic-downloads/DataCite-retrospective/RSC/depositions/lib/dictionaries/cif_core.dic
dictionary named 'cif_core.dic' version 2.4.2 last updated on
2011-04-26.

Automatic conversion script
Id: cif_fix_values 6909 2019-04-08 15:41:33Z antanas 
;
_cod_original_cell_volume 3089.1(15)
_cod_original_sg_symbol_H-M 'P 21/c'
_cod_database_code 7235462

loop_
_symmetry_equiv_pos_as_xyz
'x, y, z'
'-x, y+1/2, -z+1/2'
'-x, -y, -z'
'x, -y-1/2, z-1/2'

loop_
_atom_site_label
_atom_site_type_symbol
_atom_site_fract_x
_atom_site_fract_y
_atom_site_fract_z
_atom_site_U_iso_or_equiv
_atom_site_adp_type
_atom_site_occupancy
_atom_site_symmetry_multiplicity
_atom_site_calc_flag
_atom_site_refinement_flags
Cd1 Cd 0.58425(2) 0.83607(3) 0.48887(2) 0.03717(16) Uani 1 1 d .
C1 C 0.6338(3) 0.5936(5) 0.4708(3) 0.0380(12) Uani 1 1 d .
C2 C 0.4142(4) 0.8778(5) 0.5472(3) 0.0369(11) Uani 1 1 d .
C3 C 0.6649(3) 0.4655(4) 0.4563(2) 0.0324(10) Uani 1 1 d .
C4 C 0.6144(4) 0.3569(5) 0.4589(3) 0.0336(11) Uani 1 1 d .
H4 H 0.5631 0.3652 0.4713 0.040 Uiso 1 1 calc R
C5 C 0.3623(3) 0.7614(5) 0.5562(3) 0.0336(11) Uani 1 1 d .
C6 C 0.2853(4) 0.7743(5) 0.5765(3) 0.0401(12) Uani 1 1 d .
C7 C 0.7635(4) 0.3335(5) 0.4187(3) 0.0434(13) Uani 1 1 d .
H7 H 0.8126 0.3257 0.4039 0.052 Uiso 1 1 calc R
C8 C 0.7406(4) 0.4524(5) 0.4354(3) 0.0376(12) Uani 1 1 d .
C9 C 0.2585(4) 0.8997(5) 0.5983(4) 0.0526(16) Uani 1 1 d .
C10 C 0.3305(5) 0.9667(6) 0.6604(3) 0.0508(15) Uani 1 1 d .
C11 C 0.4069(6) 0.9031(7) 0.7111(4) 0.0665(19) Uani 1 1 d .
H11 H 0.4152 0.8168 0.7058 0.080 Uiso 1 1 calc R
C12 C 0.4695(7) 0.9661(9) 0.7683(4) 0.092(3) Uani 1 1 d .
H12 H 0.5215 0.9238 0.8013 0.111 Uiso 1 1 calc R
C13 C 0.4549(10) 1.0945(11) 0.7767(5) 0.125(5) Uani 1 1 d .
H13 H 0.4963 1.1370 0.8165 0.150 Uiso 1 1 calc R
C14 C 0.3798(10) 1.1594(8) 0.7269(6) 0.112(4) Uani 1 1 d .
H14 H 0.3716 1.2457 0.7323 0.135 Uiso 1 1 calc R
C15 C 0.3180(7) 1.0958(7) 0.6698(4) 0.078(2) Uani 1 1 d .
H15 H 0.2667 1.1388 0.6365 0.093 Uiso 1 1 calc R
C16 C 0.7963(4) 0.5631(6) 0.4263(3) 0.0475(14) Uani 1 1 d .
C17 C 0.8611(4) 0.6390(5) 0.4883(3) 0.0454(14) Uani 1 1 d .
C18 C 0.8788(5) 0.6060(6) 0.5569(4) 0.0628(18) Uani 1 1 d .
H18 H 0.8494 0.5353 0.5660 0.075 Uiso 1 1 calc R
C19 C 0.9411(6) 0.6798(8) 0.6120(4) 0.082(3) Uani 1 1 d .
H19 H 0.9524 0.6589 0.6580 0.099 Uiso 1 1 calc R
C20 C 0.9862(6) 0.7834(8) 0.5988(5) 0.084(3) Uani 1 1 d .
H20 H 1.0298 0.8299 0.6358 0.101 Uiso 1 1 calc R
C21 C 0.9668(7) 0.8170(8) 0.5322(5) 0.085(3) Uani 1 1 d .
H21 H 0.9958 0.8883 0.5232 0.103 Uiso 1 1 calc R
C22 C 0.9044(6) 0.7465(7) 0.4773(4) 0.074(2) Uani 1 1 d .
H22 H 0.8911 0.7720 0.4316 0.089 Uiso 1 1 calc R
C23 C 0.7791(4) 0.9205(6) 0.6269(4) 0.0577(17) Uani 1 1 d .
H23 H 0.7925 0.9888 0.6041 0.069 Uiso 1 1 calc R
C24 C 0.7211(6) 0.7596(9) 0.6506(4) 0.080(2) Uani 1 1 d .
H24 H 0.6821 0.6892 0.6450 0.096 Uiso 1 1 calc R
C25 C 0.8970(4) 0.9711(7) 0.7501(4) 0.066(2) Uani 1 1 d .
H25A H 0.8707 0.9966 0.7832 0.079 Uiso 1 1 calc R
H25B H 0.9106 1.0477 0.7300 0.079 Uiso 1 1 calc R
C26 C 0.9888(4) 0.8999(7) 0.7891(3) 0.0570(17) Uani 1 1 d .
C27 C 1.0677(4) 0.9206(7) 0.7744(3) 0.0515(15) Uani 1 1 d .
H27 H 1.0632 0.9751 0.7381 0.062 Uiso 1 1 calc R
C28 C 1.1546(4) 0.8596(6) 0.8140(3) 0.0475(14) Uani 1 1 d .
C29 C 1.1600(4) 0.7792(6) 0.8676(3) 0.0553(16) Uani 1 1 d .
H29 H 1.2168 0.7380 0.8940 0.066 Uiso 1 1 calc R
C30 C 1.0806(5) 0.7594(8) 0.8823(4) 0.069(2) Uani 1 1 d .
H30 H 1.0853 0.7067 0.9193 0.083 Uiso 1 1 calc R
C31 C 0.9948(5) 0.8173(8) 0.8424(4) 0.073(2) Uani 1 1 d .
H31 H 0.9415 0.8009 0.8514 0.088 Uiso 1 1 calc R
C32 C 0.2367(4) 0.6143(8) 0.2957(4) 0.069(2) Uani 1 1 d .
H32A H 0.2611 0.5300 0.3121 0.082 Uiso 1 1 calc R
H32B H 0.2149 0.6152 0.2450 0.082 Uiso 1 1 calc R
C33 C 0.3956(4) 0.6935(6) 0.3819(3) 0.0493(14) Uani 1 1 d .
H33 H 0.4168 0.6196 0.4082 0.059 Uiso 1 1 calc R
C34 C 0.3830(4) 0.8777(7) 0.3419(4) 0.0610(17) Uani 1 1 d .
H34 H 0.3979 0.9617 0.3369 0.073 Uiso 1 1 calc R
N1 N 0.7120(3) 0.8382(5) 0.5960(3) 0.0513(13) Uani 1 1 d .
N2 N 0.8256(3) 0.8961(6) 0.6939(3) 0.0555(13) Uani 1 1 d .
N3 N 0.7876(5) 0.7901(8) 0.7104(4) 0.089(2) Uani 1 1 d .
N4 N 0.3135(3) 0.7063(5) 0.3259(3) 0.0521(13) Uani 1 1 d .
N5 N 0.4421(3) 0.8025(5) 0.3941(3) 0.0510(12) Uani 1 1 d .
N6 N 0.3046(4) 0.8259(6) 0.2993(3) 0.0681(17) Uani 1 1 d .
O1 O 0.6530(3) 0.6878(3) 0.4414(2) 0.0450(9) Uani 1 1 d .
O2 O 0.5897(3) 0.6007(4) 0.5094(2) 0.0491(10) Uani 1 1 d .
O3 O 0.4984(3) 0.8674(4) 0.5563(2) 0.0488(10) Uani 1 1 d .
O4 O 0.3647(3) 0.9769(4) 0.5299(2) 0.0495(10) Uani 1 1 d .
O5 O 0.1782(3) 0.9386(5) 0.5695(4) 0.093(2) Uani 1 1 d .
O6 O 0.7937(4) 0.5848(5) 0.3682(3) 0.0713(14) Uani 1 1 d .

loop_
_atom_site_aniso_label
_atom_site_aniso_U_11
_atom_site_aniso_U_22
_atom_site_aniso_U_33
_atom_site_aniso_U_23
_atom_site_aniso_U_13
_atom_site_aniso_U_12
Cd1 0.0316(2) 0.0241(2) 0.0540(3) -0.00133(17) 0.01549(17) -0.00238(15)
C1 0.032(2) 0.026(3) 0.052(3) -0.005(2) 0.012(2) 0.000(2)
C2 0.046(3) 0.028(3) 0.039(3) -0.004(2) 0.019(2) -0.007(2)
C3 0.037(2) 0.022(2) 0.037(3) 0.005(2) 0.013(2) 0.000(2)
C4 0.032(2) 0.031(3) 0.036(3) -0.001(2) 0.013(2) -0.005(2)
C5 0.030(2) 0.029(3) 0.039(3) 0.003(2) 0.012(2) -0.003(2)
C6 0.038(3) 0.026(3) 0.055(3) -0.002(2) 0.018(2) -0.002(2)
C7 0.044(3) 0.028(3) 0.065(4) -0.007(3) 0.029(3) -0.004(2)
C8 0.041(3) 0.026(2) 0.048(3) -0.002(2) 0.020(2) -0.009(2)
C9 0.053(3) 0.027(3) 0.090(5) -0.009(3) 0.041(3) -0.001(3)
C10 0.073(4) 0.034(3) 0.063(4) -0.014(3) 0.047(3) -0.017(3)
C11 0.091(5) 0.054(4) 0.058(4) -0.002(4) 0.034(4) -0.008(4)
C12 0.125(7) 0.082(6) 0.055(5) -0.010(5) 0.022(5) -0.025(6)
C13 0.215(13) 0.089(8) 0.054(5) -0.026(5) 0.037(7) -0.072(9)
C14 0.205(13) 0.056(5) 0.085(7) -0.034(5) 0.069(8) -0.040(7)
C15 0.120(7) 0.042(4) 0.084(5) -0.014(4) 0.055(5) -0.015(4)
C16 0.049(3) 0.034(3) 0.066(4) -0.007(3) 0.030(3) -0.008(3)
C17 0.036(3) 0.036(3) 0.066(4) -0.005(3) 0.023(3) -0.009(2)
C18 0.064(4) 0.040(3) 0.069(4) 0.010(3) 0.011(3) -0.013(3)
C19 0.078(5) 0.076(6) 0.060(5) 0.002(4) -0.006(4) -0.016(4)
C20 0.068(5) 0.068(5) 0.089(6) -0.015(5) 0.005(4) -0.027(4)
C21 0.100(7) 0.064(5) 0.090(6) -0.017(5) 0.036(5) -0.049(5)
C22 0.095(6) 0.058(4) 0.083(5) -0.019(4) 0.051(5) -0.037(4)
C23 0.035(3) 0.047(4) 0.074(5) -0.001(3) 0.006(3) 0.003(3)
C24 0.074(5) 0.082(6) 0.071(5) 0.018(5) 0.015(4) -0.017(4)
C25 0.034(3) 0.074(5) 0.071(4) -0.021(4) 0.003(3) 0.009(3)
C26 0.043(3) 0.065(4) 0.053(4) -0.015(3) 0.009(3) 0.008(3)
C27 0.041(3) 0.060(4) 0.044(3) -0.008(3) 0.008(2) 0.005(3)
C28 0.036(3) 0.051(4) 0.046(3) -0.006(3) 0.008(2) 0.004(3)
C29 0.044(3) 0.055(4) 0.056(4) 0.002(3) 0.009(3) 0.014(3)
C30 0.068(4) 0.079(5) 0.062(4) 0.012(4) 0.027(4) 0.011(4)
C31 0.051(4) 0.099(6) 0.075(5) -0.001(5) 0.032(4) 0.011(4)
C32 0.044(3) 0.072(5) 0.083(5) -0.025(4) 0.019(3) -0.020(3)
C33 0.036(3) 0.048(3) 0.064(4) -0.002(3) 0.019(3) 0.001(3)
C34 0.046(3) 0.054(4) 0.076(5) 0.005(4) 0.018(3) -0.003(3)
N1 0.040(3) 0.048(3) 0.057(3) 0.005(2) 0.010(2) 0.003(2)
N2 0.042(3) 0.062(4) 0.055(3) -0.007(3) 0.012(2) 0.005(3)
N3 0.092(5) 0.093(5) 0.066(4) 0.014(4) 0.016(4) -0.024(4)
N4 0.036(2) 0.051(3) 0.065(3) -0.006(3) 0.017(2) -0.004(2)
N5 0.039(2) 0.046(3) 0.062(3) -0.001(3) 0.014(2) -0.006(2)
N6 0.047(3) 0.070(4) 0.074(4) 0.011(3) 0.011(3) 0.001(3)
O1 0.054(2) 0.0249(18) 0.059(2) 0.0010(18) 0.026(2) 0.0029(17)
O2 0.054(2) 0.034(2) 0.072(3) -0.012(2) 0.039(2) -0.0080(18)
O3 0.041(2) 0.042(2) 0.071(3) -0.006(2) 0.030(2) -0.0083(18)
O4 0.052(2) 0.0245(18) 0.073(3) 0.0093(19) 0.027(2) -0.0017(18)
O5 0.041(2) 0.046(3) 0.183(6) -0.028(4) 0.036(3) -0.003(2)
O6 0.105(4) 0.060(3) 0.069(3) -0.014(3) 0.056(3) -0.035(3)

loop_
_atom_type_symbol
_atom_type_description
_atom_type_scat_dispersion_real
_atom_type_scat_dispersion_imag
_atom_type_scat_source
C C 0.0033 0.0016 'International Tables Vol C Tables 4.2.6.8 and 6.1.1.4'
H H 0.0000 0.0000 'International Tables Vol C Tables 4.2.6.8 and 6.1.1.4'
Cd Cd -0.8075 1.2024 'International Tables Vol C Tables 4.2.6.8 and 6.1.1.4'
N N 0.0061 0.0033 'International Tables Vol C Tables 4.2.6.8 and 6.1.1.4'
O O 0.0106 0.0060 'International Tables Vol C Tables 4.2.6.8 and 6.1.1.4'

loop_
_geom_angle_atom_site_label_1
_geom_angle_atom_site_label_2
_geom_angle_atom_site_label_3
_geom_angle
_geom_angle_site_symmetry_1
_geom_angle_site_symmetry_3
O4 Cd1 N1 86.47(17) 3_676 .
O4 Cd1 N5 105.47(17) 3_676 .
N1 Cd1 N5 166.97(19) . .
O4 Cd1 O3 108.26(15) 3_676 .
N1 Cd1 O3 83.19(18) . .
N5 Cd1 O3 88.02(17) . .
O4 Cd1 O1 105.39(14) 3_676 .
N1 Cd1 O1 93.64(17) . .
N5 Cd1 O1 88.26(17) . .
O3 Cd1 O1 145.91(14) . .
O4 Cd1 O2 156.70(13) 3_676 .
N1 Cd1 O2 83.56(16) . .
N5 Cd1 O2 87.08(17) . .
O3 Cd1 O2 91.42(13) . .
O1 Cd1 O2 54.55(13) . .
O4 Cd1 C1 131.78(16) 3_676 .
N1 Cd1 C1 88.11(17) . .
N5 Cd1 C1 87.68(17) . .
O3 Cd1 C1 118.57(16) . .
O1 Cd1 C1 27.39(15) . .
O2 Cd1 C1 27.16(14) . .
O2 C1 O1 124.2(5) . .
O2 C1 C3 119.0(5) . .
O1 C1 C3 116.8(5) . .
O2 C1 Cd1 66.4(3) . .
O1 C1 Cd1 57.8(3) . .
C3 C1 Cd1 174.6(4) . .
O3 C2 O4 126.4(5) . .
O3 C2 C5 118.9(5) . .
O4 C2 C5 114.7(5) . .
C4 C3 C8 118.5(5) . .
C4 C3 C1 119.9(4) . .
C8 C3 C1 121.5(4) . .
C5 C4 C3 122.2(5) 3_666 .
C5 C4 H4 118.9 3_666 .
C3 C4 H4 118.9 . .
C4 C5 C6 119.1(4) 3_666 .
C4 C5 C2 120.4(5) 3_666 .
C6 C5 C2 120.4(5) . .
C7 C6 C5 119.1(5) 3_666 .
C7 C6 C9 118.1(5) 3_666 .
C5 C6 C9 122.6(5) . .
C8 C7 C6 121.4(5) . 3_666
C8 C7 H7 119.3 . .
C6 C7 H7 119.3 3_666 .
C7 C8 C3 119.7(5) . .
C7 C8 C16 116.8(5) . .
C3 C8 C16 123.4(5) . .
O5 C9 C10 121.3(6) . .
O5 C9 C6 119.9(6) . .
C10 C9 C6 118.5(5) . .
C11 C10 C15 118.9(7) . .
C11 C10 C9 122.1(6) . .
C15 C10 C9 119.0(7) . .
C12 C11 C10 120.7(8) . .
C12 C11 H11 119.7 . .
C10 C11 H11 119.7 . .
C11 C12 C13 119.3(10) . .
C11 C12 H12 120.3 . .
C13 C12 H12 120.3 . .
C14 C13 C12 120.9(9) . .
C14 C13 H13 119.5 . .
C12 C13 H13 119.5 . .
C15 C14 C13 119.2(9) . .
C15 C14 H14 120.4 . .
C13 C14 H14 120.4 . .
C14 C15 C10 121.0(9) . .
C14 C15 H15 119.5 . .
C10 C15 H15 119.5 . .
O6 C16 C17 119.9(5) . .
O6 C16 C8 118.9(5) . .
C17 C16 C8 121.0(5) . .
C22 C17 C18 118.2(6) . .
C22 C17 C16 119.3(6) . .
C18 C17 C16 122.6(5) . .
C17 C18 C19 119.4(6) . .
C17 C18 H18 120.3 . .
C19 C18 H18 120.3 . .
C20 C19 C18 120.6(8) . .
C20 C19 H19 119.7 . .
C18 C19 H19 119.7 . .
C21 C20 C19 119.8(7) . .
C21 C20 H20 120.1 . .
C19 C20 H20 120.1 . .
C20 C21 C22 120.3(7) . .
C20 C21 H21 119.8 . .
C22 C21 H21 119.8 . .
C21 C22 C17 121.7(8) . .
C21 C22 H22 119.2 . .
C17 C22 H22 119.2 . .
N1 C23 N2 112.1(6) . .
N1 C23 H23 123.9 . .
N2 C23 H23 123.9 . .
N3 C24 N1 115.2(7) . .
N3 C24 H24 122.4 . .
N1 C24 H24 122.4 . .
N2 C25 C26 113.2(6) . .
N2 C25 H25A 108.9 . .
C26 C25 H25A 108.9 . .
N2 C25 H25B 108.9 . .
C26 C25 H25B 108.9 . .
H25A C25 H25B 107.7 . .
C27 C26 C31 119.9(6) . .
C27 C26 C25 121.0(7) . .
C31 C26 C25 119.0(6) . .
C26 C27 C28 120.5(6) . .
C26 C27 H27 119.7 . .
C28 C27 H27 119.7 . .
C29 C28 C27 119.0(6) . .
C29 C28 C32 123.1(5) . 4_676
C27 C28 C32 117.9(6) . 4_676
C28 C29 C30 120.2(6) . .
C28 C29 H29 119.9 . .
C30 C29 H29 119.9 . .
C31 C30 C29 120.7(7) . .
C31 C30 H30 119.6 . .
C29 C30 H30 119.6 . .
C30 C31 C26 119.6(7) . .
C30 C31 H31 120.2 . .
C26 C31 H31 120.2 . .
N4 C32 C28 112.9(6) . 4_475
N4 C32 H32A 109.0 . .
C28 C32 H32A 109.0 4_475 .
N4 C32 H32B 109.0 . .
C28 C32 H32B 109.0 4_475 .
H32A C32 H32B 107.8 . .
N5 C33 N4 109.1(6) . .
N5 C33 H33 125.5 . .
N4 C33 H33 125.5 . .
N6 C34 N5 116.2(7) . .
N6 C34 H34 121.9 . .
N5 C34 H34 121.9 . .
C23 N1 C24 101.5(6) . .
C23 N1 Cd1 132.9(4) . .
C24 N1 Cd1 124.1(5) . .
C23 N2 N3 108.9(6) . .
C23 N2 C25 130.7(6) . .
N3 N2 C25 119.7(6) . .
C24 N3 N2 102.2(6) . .
C33 N4 N6 110.7(5) . .
C33 N4 C32 128.6(6) . .
N6 N4 C32 120.5(6) . .
C33 N5 C34 102.6(5) . .
C33 N5 Cd1 123.3(4) . .
C34 N5 Cd1 133.9(4) . .
C34 N6 N4 101.4(6) . .
C1 O1 Cd1 94.8(3) . .
C1 O2 Cd1 86.4(3) . .
C2 O3 Cd1 138.0(4) . .
C2 O4 Cd1 124.9(3) . 3_676

loop_
_geom_bond_atom_site_label_1
_geom_bond_atom_site_label_2
_geom_bond_distance
_geom_bond_site_symmetry_2
Cd1 O4 2.213(4) 3_676
Cd1 N1 2.298(5) .
Cd1 N5 2.302(5) .
Cd1 O3 2.314(4) .
Cd1 O1 2.321(4) .
Cd1 O2 2.509(4) .
Cd1 C1 2.733(5) .
C1 O2 1.250(7) .
C1 O1 1.262(7) .
C1 C3 1.502(7) .
C2 O3 1.237(6) .
C2 O4 1.255(6) .
C2 C5 1.515(7) .
C3 C4 1.396(7) .
C3 C8 1.408(7) .
C4 C5 1.367(7) 3_666
C4 H4 0.9300 .
C5 C4 1.367(7) 3_666
C5 C6 1.419(7) .
C6 C7 1.387(7) 3_666
C6 C9 1.508(8) .
C7 C8 1.383(7) .
C7 C6 1.387(7) 3_666
C7 H7 0.9300 .
C8 C16 1.504(7) .
C9 O5 1.205(7) .
C9 C10 1.494(9) .
C10 C11 1.391(10) .
C10 C15 1.397(9) .
C11 C12 1.362(10) .
C11 H11 0.9300 .
C12 C13 1.393(14) .
C12 H12 0.9300 .
C13 C14 1.380(17) .
C13 H13 0.9300 .
C14 C15 1.361(13) .
C14 H14 0.9300 .
C15 H15 0.9300 .
C16 O6 1.218(7) .
C16 C17 1.502(8) .
C17 C22 1.380(9) .
C17 C18 1.388(9) .
C18 C19 1.395(10) .
C18 H18 0.9300 .
C19 C20 1.380(11) .
C19 H19 0.9300 .
C20 C21 1.345(12) .
C20 H20 0.9300 .
C21 C22 1.374(10) .
C21 H21 0.9300 .
C22 H22 0.9300 .
C23 N1 1.301(8) .
C23 N2 1.312(8) .
C23 H23 0.9300 .
C24 N3 1.291(10) .
C24 N1 1.368(9) .
C24 H24 0.9300 .
C25 N2 1.468(8) .
C25 C26 1.512(8) .
C25 H25A 0.9700 .
C25 H25B 0.9700 .
C26 C27 1.385(9) .
C26 C31 1.386(11) .
C27 C28 1.409(8) .
C27 H27 0.9300 .
C28 C29 1.377(9) .
C28 C32 1.489(9) 4_676
C29 C30 1.392(10) .
C29 H29 0.9300 .
C30 C31 1.383(10) .
C30 H30 0.9300 .
C31 H31 0.9300 .
C32 N4 1.458(8) .
C32 C28 1.489(9) 4_475
C32 H32A 0.9700 .
C32 H32B 0.9700 .
C33 N5 1.321(8) .
C33 N4 1.334(8) .
C33 H33 0.9300 .
C34 N6 1.292(9) .
C34 N5 1.354(9) .
C34 H34 0.9300 .
N2 N3 1.368(9) .
N4 N6 1.360(8) .
O4 Cd1 2.213(4) 3_676

loop_
_geom_torsion_atom_site_label_1
_geom_torsion_atom_site_label_2
_geom_torsion_atom_site_label_3
_geom_torsion_atom_site_label_4
_geom_torsion
_geom_torsion_site_symmetry_1
_geom_torsion_site_symmetry_4
O4 Cd1 C1 O2 163.1(3) 3_676 .
N1 Cd1 C1 O2 79.5(3) . .
N5 Cd1 C1 O2 -88.1(3) . .
O3 Cd1 C1 O2 -1.7(4) . .
O1 Cd1 C1 O2 -178.8(5) . .
O4 Cd1 C1 O1 -18.1(4) 3_676 .
N1 Cd1 C1 O1 -101.6(3) . .
N5 Cd1 C1 O1 90.7(3) . .
O3 Cd1 C1 O1 177.2(3) . .
O2 Cd1 C1 O1 178.8(5) . .
O4 Cd1 C1 C3 -19(4) 3_676 .
N1 Cd1 C1 C3 -103(4) . .
N5 Cd1 C1 C3 90(4) . .
O3 Cd1 C1 C3 176(4) . .
O1 Cd1 C1 C3 -1(4) . .
O2 Cd1 C1 C3 178(4) . .
O2 C1 C3 C4 27.0(7) . .
O1 C1 C3 C4 -151.7(5) . .
Cd1 C1 C3 C4 -151(4) . .
O2 C1 C3 C8 -157.4(5) . .
O1 C1 C3 C8 24.0(7) . .
Cd1 C1 C3 C8 25(4) . .
C8 C3 C4 C5 1.9(8) . 3_666
C1 C3 C4 C5 177.7(5) . 3_666
O3 C2 C5 C4 -31.0(7) . 3_666
O4 C2 C5 C4 147.9(5) . 3_666
O3 C2 C5 C6 152.6(5) . .
O4 C2 C5 C6 -28.5(7) . .
C4 C5 C6 C7 0.8(8) 3_666 3_666
C2 C5 C6 C7 177.2(5) . 3_666
C4 C5 C6 C9 176.2(5) 3_666 .
C2 C5 C6 C9 -7.4(8) . .
C6 C7 C8 C3 -1.5(9) 3_666 .
C6 C7 C8 C16 -178.3(5) 3_666 .
C4 C3 C8 C7 -0.5(8) . .
C1 C3 C8 C7 -176.2(5) . .
C4 C3 C8 C16 176.1(5) . .
C1 C3 C8 C16 0.3(8) . .
C7 C6 C9 O5 -58.7(9) 3_666 .
C5 C6 C9 O5 125.9(7) . .
C7 C6 C9 C10 115.2(6) 3_666 .
C5 C6 C9 C10 -60.2(8) . .
O5 C9 C10 C11 152.9(7) . .
C6 C9 C10 C11 -21.0(9) . .
O5 C9 C10 C15 -23.8(10) . .
C6 C9 C10 C15 162.4(6) . .
C15 C10 C11 C12 -1.2(11) . .
C9 C10 C11 C12 -177.8(7) . .
C10 C11 C12 C13 1.8(13) . .
C11 C12 C13 C14 -2.2(17) . .
C12 C13 C14 C15 1.8(18) . .
C13 C14 C15 C10 -1.1(15) . .
C11 C10 C15 C14 0.8(11) . .
C9 C10 C15 C14 177.5(8) . .
C7 C8 C16 O6 60.0(8) . .
C3 C8 C16 O6 -116.7(7) . .
C7 C8 C16 C17 -114.6(6) . .
C3 C8 C16 C17 68.7(8) . .
O6 C16 C17 C22 11.3(9) . .
C8 C16 C17 C22 -174.2(6) . .
O6 C16 C17 C18 -169.4(7) . .
C8 C16 C17 C18 5.1(9) . .
C22 C17 C18 C19 -1.7(11) . .
C16 C17 C18 C19 178.9(7) . .
C17 C18 C19 C20 -1.1(13) . .
C18 C19 C20 C21 2.9(15) . .
C19 C20 C21 C22 -1.8(15) . .
C20 C21 C22 C17 -1.1(14) . .
C18 C17 C22 C21 2.8(12) . .
C16 C17 C22 C21 -177.8(7) . .
N2 C25 C26 C27 100.4(8) . .
N2 C25 C26 C31 -82.7(8) . .
C31 C26 C27 C28 -0.9(10) . .
C25 C26 C27 C28 176.0(6) . .
C26 C27 C28 C29 -0.1(9) . .
C26 C27 C28 C32 180.0(6) . 4_676
C27 C28 C29 C30 -0.3(10) . .
C32 C28 C29 C30 179.6(7) 4_676 .
C28 C29 C30 C31 1.7(12) . .
C29 C30 C31 C26 -2.6(12) . .
C27 C26 C31 C30 2.2(11) . .
C25 C26 C31 C30 -174.7(7) . .
N2 C23 N1 C24 0.1(8) . .
N2 C23 N1 Cd1 166.0(4) . .
N3 C24 N1 C23 0.3(10) . .
N3 C24 N1 Cd1 -167.3(6) . .
O4 Cd1 N1 C23 1.3(6) 3_676 .
N5 Cd1 N1 C23 -155.5(8) . .
O3 Cd1 N1 C23 -107.6(6) . .
O1 Cd1 N1 C23 106.5(6) . .
O2 Cd1 N1 C23 160.2(6) . .
C1 Cd1 N1 C23 133.3(6) . .
O4 Cd1 N1 C24 164.5(6) 3_676 .
N5 Cd1 N1 C24 7.8(12) . .
O3 Cd1 N1 C24 55.7(6) . .
O1 Cd1 N1 C24 -90.3(6) . .
O2 Cd1 N1 C24 -36.6(6) . .
C1 Cd1 N1 C24 -63.4(6) . .
N1 C23 N2 N3 -0.4(8) . .
N1 C23 N2 C25 -171.0(6) . .
C26 C25 N2 C23 -124.8(8) . .
C26 C25 N2 N3 65.4(9) . .
N1 C24 N3 N2 -0.5(11) . .
C23 N2 N3 C24 0.5(9) . .
C25 N2 N3 C24 172.3(6) . .
N5 C33 N4 N6 0.6(8) . .
N5 C33 N4 C32 -175.9(6) . .
C28 C32 N4 C33 102.2(8) 4_475 .
C28 C32 N4 N6 -74.0(9) 4_475 .
N4 C33 N5 C34 -0.7(7) . .
N4 C33 N5 Cd1 176.2(4) . .
N6 C34 N5 C33 0.6(9) . .
N6 C34 N5 Cd1 -175.8(5) . .
O4 Cd1 N5 C33 171.2(5) 3_676 .
N1 Cd1 N5 C33 -32.9(11) . .
O3 Cd1 N5 C33 -80.4(5) . .
O1 Cd1 N5 C33 65.7(5) . .
O2 Cd1 N5 C33 11.1(5) . .
C1 Cd1 N5 C33 38.3(5) . .
O4 Cd1 N5 C34 -13.1(6) 3_676 .
N1 Cd1 N5 C34 142.8(8) . .
O3 Cd1 N5 C34 95.3(6) . .
O1 Cd1 N5 C34 -118.5(6) . .
O2 Cd1 N5 C34 -173.1(6) . .
C1 Cd1 N5 C34 -145.9(6) . .
N5 C34 N6 N4 -0.3(9) . .
C33 N4 N6 C34 -0.2(8) . .
C32 N4 N6 C34 176.6(6) . .
O2 C1 O1 Cd1 1.3(6) . .
C3 C1 O1 Cd1 179.9(4) . .
O4 Cd1 O1 C1 166.1(3) 3_676 .
N1 Cd1 O1 C1 78.8(3) . .
N5 Cd1 O1 C1 -88.3(3) . .
O3 Cd1 O1 C1 -4.4(5) . .
O2 Cd1 O1 C1 -0.7(3) . .
O1 C1 O2 Cd1 -1.2(5) . .
C3 C1 O2 Cd1 -179.8(4) . .
O4 Cd1 O2 C1 -33.2(6) 3_676 .
N1 Cd1 O2 C1 -98.5(3) . .
N5 Cd1 O2 C1 90.6(3) . .
O3 Cd1 O2 C1 178.5(3) . .
O1 Cd1 O2 C1 0.7(3) . .
O4 C2 O3 Cd1 -82.8(7) . .
C5 C2 O3 Cd1 96.0(6) . .
O4 Cd1 O3 C2 98.0(5) 3_676 .
N1 Cd1 O3 C2 -178.0(6) . .
N5 Cd1 O3 C2 -7.6(6) . .
O1 Cd1 O3 C2 -91.6(6) . .
O2 Cd1 O3 C2 -94.7(6) . .
C1 Cd1 O3 C2 -93.9(6) . .
O3 C2 O4 Cd1 -0.5(8) . 3_676
C5 C2 O4 Cd1 -179.4(3) . 3_676
